data_7128452
loop_
_publ_author_name
'Li, Changan'
'Sinnwell, Michael A.'
'Swenson, Dale C.'
'MacGillivray, Leonard R.'

_publ_section_title
;
 Cubane-forming cyclic dienes that exhibit orthogonal reactivities in the
 solid state.
;
_journal_issue 55
_journal_name_full 'Chemical communications (Cambridge, England)'
_journal_page_first 6725
_journal_page_last 6727
_journal_paper_doi 10.1039/d1cc02725e
_journal_volume 57
_journal_year 2021
_chemical_formula_moiety 'C7 H4 O6, C4 H8 O'
_chemical_formula_sum 'C11 H12 O7'
_chemical_formula_weight 256.21
_chemical_name_common CA\^A.THF
_chemical_name_systematic '(4-Oxo-4H-pyran-2,6-dicarboxylic acid)solvate'
_space_group_crystal_system monoclinic
_space_group_IT_number 14
_space_group_name_Hall '-P 2ybc'
_space_group_name_H-M_alt 'P 1 21/c 1'
_atom_sites_solution_hydrogens geom
_atom_sites_solution_primary dual
_audit_creation_date 2021-05-03
_audit_creation_method
;
Olex2 1.2
(compiled 2018.05.29 svn.r3508 for OlexSys, GUI svn.r5506)
;
_audit_update_record
;
2021-05-08 deposited with the CCDC.	2021-06-07 downloaded from the CCDC.
;
_cell_angle_alpha 90
_cell_angle_beta 111.621(5)
_cell_angle_gamma 90
_cell_formula_units_Z 4
_cell_length_a 9.6261(10)
_cell_length_b 11.4586(11)
_cell_length_c 11.0733(11)
_cell_measurement_reflns_used 42194
_cell_measurement_temperature 150(2)
_cell_measurement_theta_max 26.27
_cell_measurement_theta_min 2.2755
_cell_volume 1135.5(2)
_computing_molecular_graphics 'Olex2 (Dolomanov et al., 2009)'
_computing_publication_material 'Olex2 (Dolomanov et al., 2009)'
_computing_structure_refinement 'ShelXL (Sheldrick, 2015)'
_computing_structure_solution 'ShelXT (Sheldrick, 2015)'
_diffrn_ambient_temperature 150.15
_diffrn_measured_fraction_theta_full 1.000
_diffrn_measured_fraction_theta_max 1.000
_diffrn_measurement_device_type 'Bruker D8 Venture Duo'
_diffrn_measurement_method 'CCD phi and omega scans'
_diffrn_radiation_type MoK\a
_diffrn_radiation_wavelength 0.71073
_diffrn_reflns_av_R_equivalents 0.0281
_diffrn_reflns_av_unetI/netI 0.0145
_diffrn_reflns_Laue_measured_fraction_full 1.000
_diffrn_reflns_Laue_measured_fraction_max 1.000
_diffrn_reflns_limit_h_max 12
_diffrn_reflns_limit_h_min -12
_diffrn_reflns_limit_k_max 14
_diffrn_reflns_limit_k_min -14
_diffrn_reflns_limit_l_max 13
_diffrn_reflns_limit_l_min -12
_diffrn_reflns_number 25641
_diffrn_reflns_point_group_measured_fraction_full 1.000
_diffrn_reflns_point_group_measured_fraction_max 1.000
_diffrn_reflns_theta_full 25.242
_diffrn_reflns_theta_max 26.389
_diffrn_reflns_theta_min 2.276
_exptl_absorpt_coefficient_mu 0.127
_exptl_absorpt_correction_T_max 1.0000
_exptl_absorpt_correction_T_min 0.9649
_exptl_absorpt_correction_type multi-scan
_exptl_absorpt_process_details
;
SADABS-2016/2 (Bruker,2016/2) was used for absorption correction.
wR2(int) was 0.0634 before and 0.0426 after correction.
The Ratio of minimum to maximum transmission is 0.9649.
The \l/2 correction factor is Not present.
;
_exptl_crystal_colour colorless
_exptl_crystal_density_diffrn 1.499
_exptl_crystal_description 'irregular prism-like'
_exptl_crystal_F_000 536
_exptl_crystal_recrystallization_method 'Re-crystallisation from solvent: THF'
_exptl_crystal_size_max 0.14
_exptl_crystal_size_mid 0.085
_exptl_crystal_size_min 0.055
_exptl_transmission_factor_max 1.0000
_exptl_transmission_factor_min 0.9649
_refine_diff_density_max 0.236
_refine_diff_density_min -0.207
_refine_diff_density_rms 0.038
_refine_ls_extinction_method none
_refine_ls_goodness_of_fit_ref 1.099
_refine_ls_hydrogen_treatment constr
_refine_ls_matrix_type full
_refine_ls_number_parameters 165
_refine_ls_number_reflns 2319
_refine_ls_number_restraints 0
_refine_ls_restrained_S_all 1.099
_refine_ls_R_factor_all 0.0362
_refine_ls_R_factor_gt 0.0319
_refine_ls_shift/su_max 0.000
_refine_ls_shift/su_mean 0.000
_refine_ls_structure_factor_coef Fsqd
_refine_ls_weighting_details 'w=1/[\s^2^(Fo^2^)+(0.0354P)^2^+0.4626P] where P=(Fo^2^+2Fc^2^)/3'
_refine_ls_weighting_scheme calc
_refine_ls_wR_factor_gt 0.0818
_refine_ls_wR_factor_ref 0.0847
_reflns_Friedel_coverage 0.000
_reflns_number_gt 2058
_reflns_number_total 2319
_reflns_threshold_expression 'I > 2\s(I)'
_cod_data_source_file d1cc02725e2.cif
_cod_data_source_block mcg2154
_cod_depositor_comments 'Adding full bibliography for 7128449--7128452.cif.'
_cod_database_code 7128452
_shelx_shelxl_version_number 2018/3
_shelx_space_group_comment
;
The symmetry employed for this shelxl refinement is uniquely defined
by the following loop, which should always be used as a source of
symmetry information in preference to the above space-group names.
They are only intended as comments.
;
_shelx_estimated_absorpt_t_max 0.993
_shelx_estimated_absorpt_t_min 0.982
_olex2_refinement_description
;
1. Fixed Uiso
 At 1.2 times of:
  All C(H) groups, All C(H,H) groups
 At 1.5 times of:
  All O(H) groups
2.a Secondary CH2 refined with riding coordinates:
 C11(H11A,H11B), C8(H8A,H8B), C9(H9A,H9B), C10(H10A,H10B)
2.b Aromatic/amide H refined with riding coordinates:
 C3(H3), C5(H5A)
2.c Idealised tetrahedral OH refined as rotating group:
 O5(H5), O2(H2)
;
_olex2_submission_special_instructions 'No special instructions were received'

loop_
_space_group_symop_operation_xyz
'x, y, z'
'-x, y+1/2, -z+1/2'
'-x, -y, -z'
'x, -y-1/2, z-1/2'

loop_
_atom_site_label
_atom_site_type_symbol
_atom_site_fract_x
_atom_site_fract_y
_atom_site_fract_z
_atom_site_U_iso_or_equiv
_atom_site_adp_type
_atom_site_occupancy
_atom_site_site_symmetry_order
_atom_site_calc_flag
_atom_site_refinement_flags_posn
_atom_site_refinement_flags_adp
_atom_site_refinement_flags_occupancy
_atom_site_disorder_assembly
_atom_site_disorder_group
O6 O 0.31531(9) 0.57296(7) 0.42525(8) 0.0210(2) Uani 1 1 d . . . . .
O3 O 0.37687(10) 0.92264(7) 0.40417(9) 0.0259(2) Uani 1 1 d . . . . .
O4 O 0.12588(11) 0.65645(8) 0.62781(9) 0.0290(2) Uani 1 1 d . . . . .
O5 O 0.18578(11) 0.48175(8) 0.56839(9) 0.0279(2) Uani 1 1 d . . . . .
H5 H 0.144017 0.455498 0.617285 0.042 Uiso 1 1 calc GR . . . .
O2 O 0.49938(11) 0.56272(8) 0.20592(9) 0.0293(2) Uani 1 1 d . . . . .
H2 H 0.534242 0.508251 0.174856 0.044 Uiso 1 1 calc GR . . . .
O1 O 0.42962(11) 0.41804(8) 0.30857(9) 0.0310(2) Uani 1 1 d . . . . .
O7 O 0.06421(11) 0.38322(8) 0.71463(9) 0.0283(2) Uani 1 1 d . . . . .
C2 C 0.39111(13) 0.61608(11) 0.35317(11) 0.0199(3) Uani 1 1 d . . . . .
C4 C 0.35852(13) 0.81597(10) 0.40901(11) 0.0208(3) Uani 1 1 d . . . . .
C3 C 0.41551(13) 0.73026(11) 0.34266(11) 0.0211(3) Uani 1 1 d . . . . .
H3 H 0.470421 0.755076 0.291458 0.025 Uiso 1 1 calc R . . . .
C5 C 0.27708(13) 0.76625(11) 0.48311(11) 0.0212(3) Uani 1 1 d . . . . .
H5A H 0.234615 0.816291 0.528676 0.025 Uiso 1 1 calc R . . . .
C1 C 0.44216(13) 0.51964(11) 0.28721(11) 0.0216(3) Uani 1 1 d . . . . .
C7 C 0.18188(13) 0.59598(11) 0.56897(12) 0.0215(3) Uani 1 1 d . . . . .
C6 C 0.26067(13) 0.65073(11) 0.48839(11) 0.0198(3) Uani 1 1 d . . . . .
C11 C 0.13770(18) 0.27388(13) 0.76513(15) 0.0363(3) Uani 1 1 d . . . . .
H11A H 0.206166 0.251383 0.720809 0.044 Uiso 1 1 calc R . . . .
H11B H 0.063445 0.210841 0.753074 0.044 Uiso 1 1 calc R . . . .
C8 C 0.04080(17) 0.44613(14) 0.81896(14) 0.0348(3) Uani 1 1 d . . . . .
H8A H -0.067198 0.450714 0.803147 0.042 Uiso 1 1 calc R . . . .
H8B H 0.080693 0.526465 0.825103 0.042 Uiso 1 1 calc R . . . .
C9 C 0.12247(19) 0.37961(14) 0.94317(14) 0.0402(4) Uani 1 1 d . . . . .
H9A H 0.051273 0.336504 0.972257 0.048 Uiso 1 1 calc R . . . .
H9B H 0.181988 0.433197 1.013271 0.048 Uiso 1 1 calc R . . . .
C10 C 0.22325(18) 0.29595(14) 0.90708(16) 0.0421(4) Uani 1 1 d . . . . .
H10A H 0.321604 0.331873 0.921460 0.051 Uiso 1 1 calc R . . . .
H10B H 0.238570 0.222774 0.957877 0.051 Uiso 1 1 calc R . . . .

loop_
_atom_site_aniso_label
_atom_site_aniso_U_11
_atom_site_aniso_U_22
_atom_site_aniso_U_33
_atom_site_aniso_U_23
_atom_site_aniso_U_13
_atom_site_aniso_U_12
O6 0.0249(4) 0.0179(4) 0.0229(4) -0.0005(3) 0.0121(3) -0.0005(3)
O3 0.0343(5) 0.0172(4) 0.0321(5) -0.0006(4) 0.0195(4) -0.0028(4)
O4 0.0358(5) 0.0262(5) 0.0330(5) -0.0012(4) 0.0219(4) -0.0016(4)
O5 0.0373(5) 0.0202(5) 0.0338(5) 0.0023(4) 0.0221(4) -0.0024(4)
O2 0.0436(6) 0.0217(5) 0.0322(5) 0.0020(4) 0.0253(4) 0.0066(4)
O1 0.0425(6) 0.0196(5) 0.0388(5) -0.0017(4) 0.0241(5) -0.0001(4)
O7 0.0358(5) 0.0248(5) 0.0281(5) 0.0014(4) 0.0162(4) -0.0039(4)
C2 0.0203(6) 0.0214(6) 0.0185(5) 0.0015(5) 0.0079(5) 0.0010(5)
C4 0.0222(6) 0.0190(6) 0.0212(6) 0.0002(5) 0.0079(5) -0.0005(5)
C3 0.0228(6) 0.0218(6) 0.0213(6) 0.0008(5) 0.0109(5) -0.0001(5)
C5 0.0226(6) 0.0206(6) 0.0220(6) -0.0017(5) 0.0100(5) 0.0004(5)
C1 0.0219(6) 0.0208(6) 0.0216(6) 0.0001(5) 0.0076(5) 0.0009(5)
C7 0.0218(6) 0.0212(6) 0.0214(6) 0.0006(5) 0.0080(5) -0.0013(5)
C6 0.0189(6) 0.0215(6) 0.0196(6) -0.0008(5) 0.0077(5) 0.0008(5)
C11 0.0483(9) 0.0245(7) 0.0444(8) 0.0044(6) 0.0269(7) -0.0011(6)
C8 0.0327(7) 0.0417(8) 0.0333(7) -0.0050(6) 0.0159(6) 0.0013(6)
C9 0.0527(9) 0.0404(9) 0.0292(7) -0.0013(6) 0.0170(7) -0.0132(7)
C10 0.0391(8) 0.0374(8) 0.0471(9) 0.0171(7) 0.0126(7) -0.0019(7)

loop_
_atom_type_symbol
_atom_type_description
_atom_type_scat_dispersion_real
_atom_type_scat_dispersion_imag
_atom_type_scat_source
C C 0.0033 0.0016 'International Tables Vol C Tables 4.2.6.8 and 6.1.1.4'
H H 0.0000 0.0000 'International Tables Vol C Tables 4.2.6.8 and 6.1.1.4'
O O 0.0106 0.0060 'International Tables Vol C Tables 4.2.6.8 and 6.1.1.4'

loop_
_geom_angle_atom_site_label_1
_geom_angle_atom_site_label_2
_geom_angle_atom_site_label_3
_geom_angle
_geom_angle_site_symmetry_1
_geom_angle_site_symmetry_3
_geom_angle_publ_flag
C6 O6 C2 117.36(9) . . ?
C11 O7 C8 108.69(10) . . ?
O6 C2 C1 111.15(10) . . ?
C3 C2 O6 123.72(11) . . ?
C3 C2 C1 125.13(11) . . ?
O3 C4 C3 124.04(11) . . ?
O3 C4 C5 121.97(11) . . ?
C5 C4 C3 113.99(11) . . ?
C2 C3 C4 120.36(11) . . ?
C6 C5 C4 120.86(11) . . ?
O2 C1 C2 110.59(10) . . ?
O1 C1 O2 126.63(11) . . ?
O1 C1 C2 122.78(11) . . ?
O4 C7 O5 126.61(11) . . ?
O4 C7 C6 120.28(11) . . ?
O5 C7 C6 113.09(10) . . ?
O6 C6 C7 114.12(10) . . ?
C5 C6 O6 123.70(11) . . ?
C5 C6 C7 122.16(11) . . ?
O7 C11 C10 105.07(12) . . ?
O7 C8 C9 107.02(12) . . ?
C8 C9 C10 104.30(12) . . ?
C11 C10 C9 102.97(12) . . ?

loop_
_geom_bond_atom_site_label_1
_geom_bond_atom_site_label_2
_geom_bond_distance
_geom_bond_site_symmetry_2
_geom_bond_publ_flag
O6 C2 1.3575(14) . ?
O6 C6 1.3531(14) . ?
O3 C4 1.2389(15) . ?
O4 C7 1.2057(15) . ?
O5 C7 1.3096(15) . ?
O2 C1 1.3126(15) . ?
O1 C1 1.2029(16) . ?
O7 C11 1.4462(17) . ?
O7 C8 1.4481(16) . ?
C2 C3 1.3419(17) . ?
C2 C1 1.5035(17) . ?
C4 C3 1.4499(17) . ?
C4 C5 1.4445(17) . ?
C5 C6 1.3369(18) . ?
C7 C6 1.5046(16) . ?
C11 C10 1.503(2) . ?
C8 C9 1.515(2) . ?
C9 C10 1.518(2) . ?
